data_4119555
loop_
_publ_author_name
'Yun Xiong'
'Shenglai Yao'
'Gengwen Tan'
'Shigeyoshi Inoue'
'Matthias Driess'

_publ_contact_author_address
;Technische Universitaet Berlin
Institute of Chemistry: Metalorganics and Inorganic Materials 
Sekretariat C2  Strasse des 17. Juni 135
10623 Berlin Germany
;
_publ_contact_author_email matthias.driess@tu-berlin.de
_publ_contact_author_fax +49(0)30-314-29732
_publ_contact_author_name 'Matthias Driess'
_publ_contact_author_phone +49(0)30-314-29731
_publ_section_title
;
 A Cyclic Germadicarbene ("Germylone") from Germyliumylidene
;
_journal_name_full 'Journal of the American Chemical Society'
_journal_page_first 5004
_journal_page_last 5007
_journal_paper_doi 10.1021/ja402477w
_journal_volume 135
_journal_year 2013
_chemical_formula_sum 'C41.5 H52 Ge N4'
_chemical_formula_weight 679.46
_chemical_name_systematic
; 
 ? 
;
_space_group_IT_number 14
_symmetry_cell_setting monoclinic
_symmetry_space_group_name_Hall '-P 2ybc'
_symmetry_space_group_name_H-M 'P 1 21/c 1'
_atom_sites_solution_hydrogens geom
_atom_sites_solution_primary direct
_atom_sites_solution_secondary difmap
_audit_creation_method
;
CrysAlisPro, Agilent Technologies,
Version 1.171.36.24 (release 03-12-2012 CrysAlis171 .NET)
(compiled Dec  3 2012,18:21:49)
;
_cell_angle_alpha 90.00
_cell_angle_beta 101.8830(10)
_cell_angle_gamma 90.00
_cell_formula_units_Z 4
_cell_length_a 12.5347(2)
_cell_length_b 21.3341(3)
_cell_length_c 14.5859(2)
_cell_measurement_reflns_used 10140
_cell_measurement_temperature 150(2)
_cell_measurement_theta_max 75.6970
_cell_measurement_theta_min 3.6120
_cell_volume 3816.92(10)
_computing_cell_refinement
;
CrysAlisPro, Agilent Technologies,
Version 1.171.36.24 (release 03-12-2012 CrysAlis171 .NET)
(compiled Dec  3 2012,18:21:49)
;
_computing_data_collection
;
CrysAlisPro, Agilent Technologies,
Version 1.171.36.24 (release 03-12-2012 CrysAlis171 .NET)
(compiled Dec  3 2012,18:21:49)
;
_computing_data_reduction
;
CrysAlisPro, Agilent Technologies,
Version 1.171.36.24 (release 03-12-2012 CrysAlis171 .NET)
(compiled Dec  3 2012,18:21:49)
;
_computing_structure_refinement 'SHELXL-97 (Sheldrick, 1997)'
_computing_structure_solution 'SHELXS-97 (Sheldrick, 1990)'
_diffrn_ambient_temperature 150(2)
_diffrn_measured_fraction_theta_full 0.998
_diffrn_measured_fraction_theta_max 0.998
_diffrn_measurement_device_type 'SuperNova, Single source at offset), Atlas'
_diffrn_radiation_monochromator mirror
_diffrn_radiation_source 'SuperNova (Cu) x-ray Source'
_diffrn_radiation_type 'Cu K\a'
_diffrn_radiation_wavelength 1.5418
_diffrn_reflns_av_R_equivalents 0.0304
_diffrn_reflns_av_sigmaI/netI 0.0302
_diffrn_reflns_limit_h_max 13
_diffrn_reflns_limit_h_min -15
_diffrn_reflns_limit_k_max 23
_diffrn_reflns_limit_k_min -25
_diffrn_reflns_limit_l_max 15
_diffrn_reflns_limit_l_min -17
_diffrn_reflns_number 19512
_diffrn_reflns_theta_full 67.49
_diffrn_reflns_theta_max 67.49
_diffrn_reflns_theta_min 3.60
_exptl_absorpt_coefficient_mu 1.325
_exptl_absorpt_correction_T_max 1.00000
_exptl_absorpt_correction_T_min 0.33809
_exptl_absorpt_correction_type multi-scan
_exptl_absorpt_process_details
;
CrysAlisPro, Agilent Technologies,
Version 1.171.36.24 (release 03-12-2012 CrysAlis171 .NET)
(compiled Dec  3 2012,18:21:49)
empirical absorption correction using spherical harmonics,
 implemented in SCALE3 ABSPACK scaling algorithm.
;
_exptl_crystal_colour red
_exptl_crystal_density_diffrn 1.182
_exptl_crystal_description prism
_exptl_crystal_F_000 1444
_exptl_crystal_size_max 0.10
_exptl_crystal_size_mid 0.07
_exptl_crystal_size_min 0.05
_refine_diff_density_max 0.479
_refine_diff_density_min -0.556
_refine_diff_density_rms 0.056
_refine_ls_extinction_method none
_refine_ls_goodness_of_fit_ref 1.036
_refine_ls_hydrogen_treatment constr
_refine_ls_matrix_type full
_refine_ls_number_parameters 426
_refine_ls_number_reflns 6867
_refine_ls_number_restraints 38
_refine_ls_restrained_S_all 1.038
_refine_ls_R_factor_all 0.0445
_refine_ls_R_factor_gt 0.0376
_refine_ls_shift/su_max 0.001
_refine_ls_shift/su_mean 0.000
_refine_ls_structure_factor_coef Fsqd
_refine_ls_weighting_details 'calc w=1/[\s^2^(Fo^2^)+(0.0596P)^2^+1.7465P] where P=(Fo^2^+2Fc^2^)/3'
_refine_ls_weighting_scheme calc
_refine_ls_wR_factor_gt 0.1021
_refine_ls_wR_factor_ref 0.1083
_reflns_number_gt 5988
_reflns_number_total 6867
_reflns_threshold_expression >2sigma(I)
_cod_data_source_file ja402477w_si_002_2.cif
_cod_data_source_block 3
_cod_original_formula_sum 'C41.50 H52 Ge N4'
_cod_database_code 4119555

loop_
_symmetry_equiv_pos_as_xyz
'x, y, z'
'-x, y+1/2, -z+1/2'
'-x, -y, -z'
'x, -y-1/2, z-1/2'

loop_
_atom_site_label
_atom_site_type_symbol
_atom_site_fract_x
_atom_site_fract_y
_atom_site_fract_z
_atom_site_U_iso_or_equiv
_atom_site_adp_type
_atom_site_occupancy
_atom_site_symmetry_multiplicity
_atom_site_calc_flag
_atom_site_refinement_flags
_atom_site_disorder_assembly
_atom_site_disorder_group
Ge1 Ge 0.708978(18) 0.227161(11) 0.318465(15) 0.02793(9) Uani 1 1 d . . .
N1 N 0.50092(13) 0.23742(8) 0.39120(11) 0.0244(3) Uani 1 1 d . . .
C1 C 0.61275(15) 0.24143(9) 0.40732(13) 0.0238(4) Uani 1 1 d . . .
N2 N 0.64072(14) 0.26021(9) 0.49948(11) 0.0282(4) Uani 1 1 d . . .
C2 C 0.81790(16) 0.27735(10) 0.40340(14) 0.0276(4) Uani 1 1 d . . .
N3 N 0.81757(14) 0.29424(9) 0.49461(12) 0.0327(4) Uani 1 1 d . . .
C3 C 0.75306(17) 0.25919(12) 0.54810(14) 0.0354(5) Uani 1 1 d . . .
H3A H 0.7794 0.2154 0.5559 0.042 Uiso 1 1 calc R . .
H3B H 0.7599 0.2780 0.6111 0.042 Uiso 1 1 calc R . .
N4 N 0.90514(13) 0.31040(9) 0.38410(12) 0.0314(4) Uani 1 1 d . . .
C4 C 0.46327(17) 0.25096(10) 0.47246(14) 0.0302(4) Uani 1 1 d . . .
H4 H 0.3894 0.2503 0.4790 0.036 Uiso 1 1 calc R . .
C5 C 0.54948(17) 0.26506(11) 0.53954(14) 0.0326(5) Uani 1 1 d . . .
H5 H 0.5487 0.2763 0.6024 0.039 Uiso 1 1 calc R . .
C6 C 0.89847(18) 0.33702(13) 0.52853(16) 0.0417(5) Uani 1 1 d . . .
H6 H 0.9127 0.3558 0.5889 0.050 Uiso 1 1 calc R . .
C7 C 0.95313(18) 0.34699(12) 0.46026(16) 0.0414(5) Uani 1 1 d . . .
H7 H 1.0138 0.3742 0.4633 0.050 Uiso 1 1 calc R . .
C8 C 0.43431(15) 0.21703(9) 0.30421(13) 0.0244(4) Uani 1 1 d . . .
C9 C 0.42003(16) 0.15255(10) 0.28922(15) 0.0298(4) Uani 1 1 d . . .
C10 C 0.35389(19) 0.13350(11) 0.20474(16) 0.0381(5) Uani 1 1 d . . .
H10 H 0.3433 0.0900 0.1919 0.046 Uiso 1 1 calc R . .
C11 C 0.30397(18) 0.17651(12) 0.13996(15) 0.0383(5) Uani 1 1 d . . .
H11 H 0.2585 0.1625 0.0833 0.046 Uiso 1 1 calc R . .
C12 C 0.31925(17) 0.24011(11) 0.15644(14) 0.0331(5) Uani 1 1 d . . .
H12 H 0.2837 0.2693 0.1111 0.040 Uiso 1 1 calc R . .
C13 C 0.38619(16) 0.26186(10) 0.23886(14) 0.0269(4) Uani 1 1 d . . .
C14 C 0.40533(19) 0.33160(10) 0.25655(16) 0.0352(5) Uani 1 1 d . . .
H14 H 0.4779 0.3366 0.2997 0.042 Uiso 1 1 calc R . .
C15 C 0.4086(2) 0.36801(12) 0.16702(19) 0.0512(6) Uani 1 1 d . . .
H15A H 0.4601 0.3479 0.1340 0.077 Uiso 1 1 calc R . .
H15B H 0.4321 0.4112 0.1831 0.077 Uiso 1 1 calc R . .
H15C H 0.3358 0.3684 0.1265 0.077 Uiso 1 1 calc R . .
C16 C 0.3196(2) 0.36039(13) 0.3046(2) 0.0536(7) Uani 1 1 d . . .
H16A H 0.2471 0.3549 0.2646 0.080 Uiso 1 1 calc R . .
H16B H 0.3346 0.4052 0.3151 0.080 Uiso 1 1 calc R . .
H16C H 0.3220 0.3395 0.3648 0.080 Uiso 1 1 calc R . .
C17 C 0.47041(19) 0.10521(10) 0.36334(17) 0.0384(5) Uani 1 1 d . . .
H17 H 0.5282 0.1271 0.4098 0.046 Uiso 1 1 calc R . .
C18 C 0.3842(2) 0.08113(12) 0.41529(18) 0.0473(6) Uani 1 1 d . . .
H18A H 0.3518 0.1166 0.4424 0.071 Uiso 1 1 calc R . .
H18B H 0.4183 0.0526 0.4654 0.071 Uiso 1 1 calc R . .
H18C H 0.3272 0.0588 0.3713 0.071 Uiso 1 1 calc R . .
C19 C 0.5236(2) 0.05034(13) 0.3224(2) 0.0577(7) Uani 1 1 d . . .
H19A H 0.4686 0.0284 0.2760 0.087 Uiso 1 1 calc R . .
H19B H 0.5552 0.0213 0.3727 0.087 Uiso 1 1 calc R . .
H19C H 0.5812 0.0661 0.2922 0.087 Uiso 1 1 calc R . .
C20 C 0.93453(16) 0.31368(11) 0.29396(15) 0.0318(4) Uani 1 1 d . . .
C21 C 1.00417(17) 0.26792(10) 0.27012(16) 0.0327(5) Uani 1 1 d . . .
C22 C 1.03804(18) 0.27536(11) 0.18544(17) 0.0390(5) Uani 1 1 d . . .
H22 H 1.0849 0.2450 0.1668 0.047 Uiso 1 1 calc R . .
C23 C 1.00432(19) 0.32628(13) 0.12832(17) 0.0442(6) Uani 1 1 d . . .
H23 H 1.0302 0.3313 0.0719 0.053 Uiso 1 1 calc R . .
C24 C 0.93347(19) 0.36990(12) 0.15225(18) 0.0436(6) Uani 1 1 d . . .
H24 H 0.9101 0.4043 0.1117 0.052 Uiso 1 1 calc R . .
C25 C 0.89591(18) 0.36395(11) 0.23535(17) 0.0381(5) Uani 1 1 d . . .
C26 C 0.8118(2) 0.41007(12) 0.25663(19) 0.0454(6) Uani 1 1 d . . .
H26 H 0.7937 0.3976 0.3177 0.054 Uiso 1 1 calc R . .
C27 C 0.8560(2) 0.47714(14) 0.2670(2) 0.0589(7) Uani 1 1 d . . .
H27A H 0.8745 0.4906 0.2079 0.088 Uiso 1 1 calc R . .
H27B H 0.9214 0.4786 0.3171 0.088 Uiso 1 1 calc R . .
H27C H 0.8004 0.5052 0.2825 0.088 Uiso 1 1 calc R . .
C28 C 0.7076(2) 0.40643(15) 0.1821(2) 0.0647(8) Uani 1 1 d . . .
H28A H 0.7221 0.4209 0.1221 0.097 Uiso 1 1 calc R . .
H28B H 0.6518 0.4331 0.2003 0.097 Uiso 1 1 calc R . .
H28C H 0.6818 0.3630 0.1758 0.097 Uiso 1 1 calc R . .
C29 C 1.04531(17) 0.21352(11) 0.33512(16) 0.0347(5) Uani 1 1 d . . .
H29 H 0.9903 0.2051 0.3745 0.042 Uiso 1 1 calc R . .
C30 C 1.0603(3) 0.15350(13) 0.28259(19) 0.0592(8) Uani 1 1 d . . .
H30A H 0.9901 0.1408 0.2439 0.089 Uiso 1 1 calc R . .
H30B H 1.0875 0.1202 0.3277 0.089 Uiso 1 1 calc R . .
H30C H 1.1127 0.1609 0.2424 0.089 Uiso 1 1 calc R . .
C31 C 1.1530(2) 0.23035(15) 0.4003(2) 0.0628(8) Uani 1 1 d . . .
H31A H 1.1765 0.1955 0.4436 0.094 Uiso 1 1 calc R . .
H31B H 1.1432 0.2680 0.4361 0.094 Uiso 1 1 calc R . .
H31C H 1.2085 0.2383 0.3632 0.094 Uiso 1 1 calc R . .
C32 C 0.5883(4) 0.0649(3) -0.0634(3) 0.1054(15) Uani 1 1 d . . .
H32A H 0.5220 0.0777 -0.0427 0.158 Uiso 1 1 calc R . .
H32B H 0.5721 0.0289 -0.1057 0.158 Uiso 1 1 calc R . .
H32C H 0.6148 0.0998 -0.0963 0.158 Uiso 1 1 calc R . .
C33 C 0.6750(3) 0.04680(16) 0.0210(2) 0.0620(8) Uani 1 1 d . . .
C34 C 0.6808(2) 0.07594(14) 0.1055(2) 0.0557(7) Uani 1 1 d . . .
H34 H 0.6285 0.1072 0.1110 0.067 Uiso 1 1 calc R . .
C35 C 0.7598(2) 0.06139(15) 0.1824(2) 0.0552(7) Uani 1 1 d . . .
H35 H 0.7618 0.0828 0.2399 0.066 Uiso 1 1 calc R . .
C36 C 0.8350(3) 0.01669(16) 0.1771(2) 0.0642(8) Uani 1 1 d . . .
H36 H 0.8896 0.0063 0.2304 0.077 Uiso 1 1 calc R . .
C37 C 0.8307(3) -0.01310(19) 0.0940(3) 0.0866(12) Uani 1 1 d . . .
H37 H 0.8830 -0.0446 0.0893 0.104 Uiso 1 1 calc R . .
C38 C 0.7520(3) 0.0016(2) 0.0165(3) 0.0864(12) Uani 1 1 d . . .
H38 H 0.7507 -0.0197 -0.0409 0.104 Uiso 1 1 calc R . .
C41 C 1.0381(4) 0.0488(2) 0.4738(3) 0.0431(12) Uiso 0.50 1 d PDU A -1
H41 H 1.0879 0.0804 0.4638 0.052 Uiso 0.50 1 calc PR A -1
C39 C 1.1970(6) -0.0097(3) 0.5654(5) 0.0621(15) Uiso 0.50 1 d PDU A -1
H39A H 1.2381 0.0068 0.5204 0.093 Uiso 0.50 1 calc PR A -1
H39B H 1.2147 -0.0541 0.5773 0.093 Uiso 0.50 1 calc PR A -1
H39C H 1.2164 0.0138 0.6242 0.093 Uiso 0.50 1 calc PR A -1
C40 C 1.0758(4) -0.0028(2) 0.5257(3) 0.0432(11) Uiso 0.50 1 d PDU A -1
C42 C 0.9282(4) 0.0557(2) 0.4354(4) 0.0571(14) Uiso 0.50 1 d PDU A -1
H42 H 0.9022 0.0918 0.3995 0.068 Uiso 0.50 1 calc PR A -1
C45 C 1.0056(3) -0.0496(2) 0.5404(3) 0.0342(10) Uiso 0.50 1 d PDU A -1
H45 H 1.0323 -0.0858 0.5756 0.041 Uiso 0.50 1 calc PR A -1
C44 C 0.8939(4) -0.0428(2) 0.5027(3) 0.0463(11) Uiso 0.50 1 d PDU A -1
H44 H 0.8441 -0.0741 0.5136 0.056 Uiso 0.50 1 calc PR A -1
C43 C 0.8564(5) 0.0090(2) 0.4502(4) 0.0575(14) Uiso 0.50 1 d PDU A -1
H43 H 0.7808 0.0129 0.4237 0.069 Uiso 0.50 1 calc PR A -1

loop_
_atom_site_aniso_label
_atom_site_aniso_U_11
_atom_site_aniso_U_22
_atom_site_aniso_U_33
_atom_site_aniso_U_23
_atom_site_aniso_U_13
_atom_site_aniso_U_12
Ge1 0.02397(14) 0.03721(16) 0.02455(14) -0.00279(9) 0.00952(10) -0.00270(9)
N1 0.0215(8) 0.0310(9) 0.0218(8) 0.0005(6) 0.0071(6) -0.0018(6)
C1 0.0210(9) 0.0277(10) 0.0230(9) 0.0023(7) 0.0051(7) -0.0021(7)
N2 0.0220(8) 0.0433(10) 0.0206(8) -0.0008(7) 0.0071(7) -0.0045(7)
C2 0.0213(9) 0.0348(11) 0.0278(10) 0.0051(8) 0.0073(8) 0.0018(8)
N3 0.0236(8) 0.0482(11) 0.0263(8) -0.0029(8) 0.0052(7) -0.0065(8)
C3 0.0251(10) 0.0598(14) 0.0204(9) 0.0027(9) 0.0028(8) -0.0049(10)
N4 0.0222(8) 0.0400(10) 0.0332(9) 0.0031(8) 0.0082(7) -0.0039(7)
C4 0.0254(10) 0.0401(11) 0.0281(10) -0.0007(9) 0.0127(8) -0.0019(9)
C5 0.0291(11) 0.0471(13) 0.0239(10) -0.0029(9) 0.0111(8) -0.0046(9)
C6 0.0284(11) 0.0594(15) 0.0353(11) -0.0104(11) 0.0020(9) -0.0127(10)
C7 0.0276(11) 0.0514(14) 0.0437(13) -0.0020(11) 0.0040(9) -0.0130(10)
C8 0.0196(9) 0.0317(10) 0.0235(9) -0.0001(8) 0.0080(7) -0.0017(7)
C9 0.0228(9) 0.0322(11) 0.0343(10) -0.0008(8) 0.0053(8) -0.0018(8)
C10 0.0361(12) 0.0356(12) 0.0414(12) -0.0079(10) 0.0054(10) -0.0062(9)
C11 0.0322(11) 0.0534(14) 0.0280(10) -0.0076(10) 0.0028(9) -0.0067(10)
C12 0.0270(10) 0.0464(13) 0.0260(10) 0.0051(9) 0.0057(8) -0.0009(9)
C13 0.0225(9) 0.0328(11) 0.0266(10) 0.0020(8) 0.0081(8) -0.0010(8)
C14 0.0360(11) 0.0309(11) 0.0373(11) 0.0041(9) 0.0043(9) -0.0007(9)
C15 0.0586(16) 0.0403(14) 0.0568(15) 0.0147(12) 0.0166(13) 0.0013(12)
C16 0.0651(18) 0.0411(14) 0.0594(16) -0.0056(12) 0.0244(14) 0.0018(13)
C17 0.0348(11) 0.0278(11) 0.0493(13) 0.0044(10) 0.0011(10) -0.0023(9)
C18 0.0597(16) 0.0441(14) 0.0401(12) 0.0059(11) 0.0145(12) 0.0029(12)
C19 0.0534(16) 0.0451(15) 0.081(2) 0.0161(14) 0.0293(15) 0.0155(13)
C20 0.0194(9) 0.0431(12) 0.0343(10) 0.0086(9) 0.0088(8) -0.0033(9)
C21 0.0207(9) 0.0417(12) 0.0367(11) 0.0097(9) 0.0081(8) 0.0000(8)
C22 0.0272(11) 0.0501(14) 0.0435(13) 0.0125(10) 0.0161(10) 0.0062(9)
C23 0.0362(12) 0.0580(15) 0.0428(12) 0.0194(11) 0.0185(10) 0.0042(11)
C24 0.0363(12) 0.0501(14) 0.0470(13) 0.0217(11) 0.0147(10) 0.0048(11)
C25 0.0263(10) 0.0418(13) 0.0490(13) 0.0121(10) 0.0143(10) 0.0017(9)
C26 0.0355(12) 0.0470(14) 0.0575(15) 0.0158(12) 0.0183(11) 0.0105(11)
C27 0.0480(15) 0.0524(16) 0.077(2) 0.0040(14) 0.0149(14) 0.0077(13)
C28 0.0350(13) 0.0587(18) 0.099(2) 0.0093(17) 0.0095(15) 0.0139(13)
C29 0.0240(10) 0.0455(12) 0.0350(11) 0.0113(10) 0.0073(9) 0.0021(9)
C30 0.087(2) 0.0479(15) 0.0456(14) 0.0143(12) 0.0193(15) 0.0150(15)
C31 0.0446(15) 0.0624(19) 0.0683(19) 0.0206(15) -0.0189(14) -0.0033(13)
C32 0.104(3) 0.136(4) 0.065(2) 0.017(2) -0.010(2) 0.003(3)
C33 0.0568(17) 0.071(2) 0.0565(17) 0.0047(15) 0.0082(14) -0.0049(15)
C34 0.0542(16) 0.0549(16) 0.0610(17) 0.0058(13) 0.0190(14) 0.0092(13)
C35 0.0555(16) 0.0637(18) 0.0490(15) -0.0025(13) 0.0169(13) 0.0003(14)
C36 0.0500(16) 0.073(2) 0.0675(19) -0.0036(16) 0.0082(14) 0.0082(15)
C37 0.061(2) 0.088(3) 0.107(3) -0.035(2) 0.008(2) 0.0255(19)
C38 0.085(3) 0.098(3) 0.075(2) -0.044(2) 0.015(2) 0.001(2)

loop_
_atom_type_symbol
_atom_type_description
_atom_type_scat_dispersion_real
_atom_type_scat_dispersion_imag
_atom_type_scat_source
C C 0.0181 0.0091 'International Tables Vol C Tables 4.2.6.8 and 6.1.1.4'
H H 0.0000 0.0000 'International Tables Vol C Tables 4.2.6.8 and 6.1.1.4'
N N 0.0311 0.0180 'International Tables Vol C Tables 4.2.6.8 and 6.1.1.4'
Ge Ge -1.0885 0.8855 'International Tables Vol C Tables 4.2.6.8 and 6.1.1.4'

loop_
_geom_angle_atom_site_label_1
_geom_angle_atom_site_label_2
_geom_angle_atom_site_label_3
_geom_angle
C2 Ge1 C1 86.61(8)
C1 N1 C4 110.70(16)
C1 N1 C8 123.84(15)
C4 N1 C8 125.28(16)
N1 C1 N2 103.33(15)
N1 C1 Ge1 128.26(14)
N2 C1 Ge1 128.36(14)
C1 N2 C5 111.44(17)
C1 N2 C3 120.18(17)
C5 N2 C3 126.81(17)
N4 C2 N3 102.92(17)
N4 C2 Ge1 128.95(15)
N3 C2 Ge1 127.72(14)
C6 N3 C2 111.79(17)
C6 N3 C3 127.01(18)
C2 N3 C3 119.98(18)
N2 C3 N3 109.02(17)
C2 N4 C7 110.81(17)
C2 N4 C20 125.10(18)
C7 N4 C20 123.60(17)
C5 C4 N1 107.79(17)
C4 C5 N2 106.68(17)
C7 C6 N3 106.9(2)
C6 C7 N4 107.60(19)
C13 C8 C9 122.93(19)
C13 C8 N1 119.13(17)
C9 C8 N1 117.95(18)
C10 C9 C8 117.2(2)
C10 C9 C17 121.3(2)
C8 C9 C17 121.45(19)
C11 C10 C9 121.1(2)
C10 C11 C12 120.6(2)
C11 C12 C13 120.8(2)
C12 C13 C8 117.29(19)
C12 C13 C14 121.15(19)
C8 C13 C14 121.56(18)
C13 C14 C15 112.56(19)
C13 C14 C16 111.71(19)
C15 C14 C16 109.5(2)
C9 C17 C19 112.5(2)
C9 C17 C18 110.06(19)
C19 C17 C18 110.2(2)
C25 C20 C21 122.64(19)
C25 C20 N4 118.42(19)
C21 C20 N4 118.89(19)
C22 C21 C20 117.35(19)
C22 C21 C29 120.9(2)
C20 C21 C29 121.75(19)
C23 C22 C21 120.8(2)
C24 C23 C22 120.7(2)
C23 C24 C25 120.6(2)
C24 C25 C20 117.8(2)
C24 C25 C26 119.4(2)
C20 C25 C26 122.7(2)
C28 C26 C25 110.5(2)
C28 C26 C27 111.0(2)
C25 C26 C27 111.9(2)
C21 C29 C30 112.90(19)
C21 C29 C31 110.6(2)
C30 C29 C31 109.1(2)
C34 C33 C38 117.0(3)
C34 C33 C32 120.8(3)
C38 C33 C32 122.2(4)
C33 C34 C35 122.0(3)
C36 C35 C34 120.4(3)
C35 C36 C37 118.7(3)
C36 C37 C38 121.0(3)
C33 C38 C37 120.9(3)
C40 C41 C42 120.8(4)
C41 C40 C45 120.8(4)
C41 C40 C39 119.6(4)
C45 C40 C39 119.5(4)
C41 C42 C43 118.9(4)
C40 C45 C44 118.9(4)
C43 C44 C45 120.2(4)
C44 C43 C42 120.4(4)

loop_
_geom_bond_atom_site_label_1
_geom_bond_atom_site_label_2
_geom_bond_distance
Ge1 C2 1.962(2)
Ge1 C1 1.9674(18)
N1 C1 1.375(3)
N1 C4 1.393(2)
N1 C8 1.435(3)
C1 N2 1.377(2)
N2 C5 1.391(3)
N2 C3 1.440(3)
C2 N4 1.378(3)
C2 N3 1.379(3)
N3 C6 1.378(3)
N3 C3 1.443(3)
N4 C7 1.389(3)
N4 C20 1.438(3)
C4 C5 1.334(3)
C6 C7 1.337(3)
C8 C13 1.397(3)
C8 C9 1.399(3)
C9 C10 1.396(3)
C9 C17 1.519(3)
C10 C11 1.372(3)
C11 C12 1.384(3)
C12 C13 1.396(3)
C13 C14 1.521(3)
C14 C15 1.527(3)
C14 C16 1.528(3)
C17 C19 1.528(3)
C17 C18 1.531(3)
C20 C25 1.395(3)
C20 C21 1.400(3)
C21 C22 1.395(3)
C21 C29 1.520(3)
C22 C23 1.381(3)
C23 C24 1.380(4)
C24 C25 1.394(3)
C25 C26 1.520(3)
C26 C28 1.519(4)
C26 C27 1.531(4)
C29 C30 1.524(4)
C29 C31 1.525(3)
C32 C33 1.514(5)
C33 C34 1.369(4)
C33 C38 1.375(5)
C34 C35 1.370(4)
C35 C36 1.354(4)
C36 C37 1.360(5)
C37 C38 1.375(5)
C41 C40 1.366(5)
C41 C42 1.384(5)
C39 C40 1.517(8)
C40 C45 1.376(5)
C42 C43 1.389(6)
C45 C44 1.402(5)
C44 C43 1.371(5)
